data_7127813
loop_
_publ_author_name
'de Bruin-Dickason, Caspar N'
'Rosengarten, Christopher A.'
'Deacon, Glen B.'
'Jones, Cameron'

_publ_section_title
;
 Enantiopure dimagnesium(i) and magnesium(ii) hydride complexes
 incorporating chiral amidinate or \b-diketiminate ligands.
;
_journal_issue 13
_journal_name_full 'Chemical communications (Cambridge, England)'
_journal_page_first 1599
_journal_page_last 1602
_journal_paper_doi 10.1039/d0cc07947b
_journal_volume 57
_journal_year 2021
_chemical_formula_sum 'C25 H34 N2'
_chemical_formula_weight 362.54
_space_group_crystal_system monoclinic
_space_group_IT_number 4
_space_group_name_Hall 'P 2yb'
_space_group_name_H-M_alt 'P 1 21 1'
_atom_sites_solution_hydrogens mixed
_audit_creation_method SHELXL-2016/6
_audit_update_record
;
2020-12-03 deposited with the CCDC.	2021-01-12 downloaded from the CCDC.
;
_cell_angle_alpha 90
_cell_angle_beta 96.590(2)
_cell_angle_gamma 90
_cell_formula_units_Z 2
_cell_length_a 8.3950(2)
_cell_length_b 12.0810(3)
_cell_length_c 11.1318(2)
_cell_measurement_reflns_used 5372
_cell_measurement_temperature 123(2)
_cell_measurement_theta_max 76.9520
_cell_measurement_theta_min 3.9750
_cell_volume 1121.53(4)
_computing_cell_refinement 'CrysAlisPro 1.171.39.46 (Rigaku OD, 2018)'
_computing_data_collection 'CrysAlisPro 1.171.39.46 (Rigaku OD, 2018)'
_computing_data_reduction 'CrysAlisPro 1.171.39.46 (Rigaku OD, 2018)'
_computing_molecular_graphics xseed
_computing_publication_material Ciftab
_computing_structure_refinement 'SHELXL-2016/6 (Sheldrick, 2016)'
_computing_structure_solution 'SHELXT 2014/5 (Sheldrick, 2014)'
_diffrn_ambient_temperature 123(2)
_diffrn_measured_fraction_theta_full 0.997
_diffrn_measured_fraction_theta_max 0.997
_diffrn_measurement_device_type 'XtaLAB Synergy, Dualflex, HyPix'
_diffrn_radiation_type CuK\a
_diffrn_radiation_wavelength 1.54184
_diffrn_reflns_av_R_equivalents 0.0861
_diffrn_reflns_av_unetI/netI 0.0751
_diffrn_reflns_Laue_measured_fraction_full 0.997
_diffrn_reflns_Laue_measured_fraction_max 0.997
_diffrn_reflns_limit_h_max 10
_diffrn_reflns_limit_h_min -10
_diffrn_reflns_limit_k_max 13
_diffrn_reflns_limit_k_min -14
_diffrn_reflns_limit_l_max 8
_diffrn_reflns_limit_l_min -13
_diffrn_reflns_number 11635
_diffrn_reflns_point_group_measured_fraction_full 0.899
_diffrn_reflns_point_group_measured_fraction_max 0.895
_diffrn_reflns_theta_full 67.684
_diffrn_reflns_theta_max 68.997
_diffrn_reflns_theta_min 6.450
_diffrn_source 'micro-focus sealed X-ray tube'
_exptl_absorpt_coefficient_mu 0.466
_exptl_absorpt_correction_T_max 1.00000
_exptl_absorpt_correction_T_min 0.08838
_exptl_absorpt_correction_type multi-scan
_exptl_absorpt_process_details
;
CrysAlisPro 1.171.39.46 (Rigaku Oxford Diffraction, 2018)
Empirical absorption correction using spherical harmonics,
 implemented in SCALE3 ABSPACK scaling algorithm.
;
_exptl_crystal_colour colorless
_exptl_crystal_density_diffrn 1.074
_exptl_crystal_description block
_exptl_crystal_F_000 396
_exptl_crystal_size_max 0.110
_exptl_crystal_size_mid 0.100
_exptl_crystal_size_min 0.090
_refine_diff_density_max 0.171
_refine_diff_density_min -0.204
_refine_diff_density_rms 0.045
_refine_ls_abs_structure_details
;
 Flack x determined using 1272 quotients [(I+)-(I-)]/[(I+)+(I-)]
 (Parsons, Flack and Wagner, Acta Cryst. B69 (2013) 249-259).
;
_refine_ls_abs_structure_Flack 0.1(5)
_refine_ls_extinction_method none
_refine_ls_goodness_of_fit_ref 1.044
_refine_ls_hydrogen_treatment mixed
_refine_ls_matrix_type full
_refine_ls_number_parameters 255
_refine_ls_number_reflns 3728
_refine_ls_number_restraints 1
_refine_ls_restrained_S_all 1.044
_refine_ls_R_factor_all 0.0542
_refine_ls_R_factor_gt 0.0496
_refine_ls_shift/su_max 0.000
_refine_ls_shift/su_mean 0.000
_refine_ls_structure_factor_coef Fsqd
_refine_ls_weighting_details 'w=1/[\s^2^(Fo^2^)+(0.0782P)^2^] where P=(Fo^2^+2Fc^2^)/3'
_refine_ls_weighting_scheme calc
_refine_ls_wR_factor_gt 0.1266
_refine_ls_wR_factor_ref 0.1308
_reflns_Friedel_coverage 0.708
_reflns_Friedel_fraction_full 0.790
_reflns_Friedel_fraction_max 0.781
_reflns_number_gt 3396
_reflns_number_total 3728
_reflns_threshold_expression 'I > 2\s(I)'
_cod_data_source_file d0cc07947b2.cif
_cod_data_source_block Cj1475
_cod_depositor_comments 'Adding full bibliography for 7127812--7127817.cif.'
_cod_original_sg_symbol_H-M 'P 21'
_cod_database_code 7127813
_shelx_shelxl_version_number 2016/6
_shelx_space_group_comment
;
The symmetry employed for this shelxl refinement is uniquely defined
by the following loop, which should always be used as a source of
symmetry information in preference to the above space-group names.
They are only intended as comments.
;
_shelx_estimated_absorpt_t_min 0.950
_shelx_estimated_absorpt_t_max 0.959

loop_
_space_group_symop_operation_xyz
'x, y, z'
'-x, y+1/2, -z'

loop_
_atom_site_label
_atom_site_type_symbol
_atom_site_fract_x
_atom_site_fract_y
_atom_site_fract_z
_atom_site_U_iso_or_equiv
_atom_site_adp_type
_atom_site_occupancy
_atom_site_site_symmetry_order
_atom_site_calc_flag
_atom_site_refinement_flags_posn
_atom_site_refinement_flags_adp
_atom_site_refinement_flags_occupancy
_atom_site_disorder_assembly
_atom_site_disorder_group
N1 N 0.3684(3) 0.4270(2) 0.5710(2) 0.0288(5) Uani 1 1 d . . . . .
N2 N 0.4162(3) 0.4737(2) 0.34042(17) 0.0257(5) Uani 1 1 d . . . . .
C1 C 0.2233(4) 0.2561(3) 0.6073(3) 0.0353(7) Uani 1 1 d . . . . .
H1A H 0.311968 0.222468 0.659834 0.053 Uiso 1 1 calc R U . . .
H1B H 0.163304 0.198183 0.559968 0.053 Uiso 1 1 calc R U . . .
H1C H 0.151842 0.294761 0.656997 0.053 Uiso 1 1 calc R U . . .
C2 C 0.2890(3) 0.3370(2) 0.5234(2) 0.0276(6) Uani 1 1 d . . . . .
C3 C 0.2721(3) 0.3172(2) 0.4016(2) 0.0287(6) Uani 1 1 d . . . . .
H3 H 0.213334 0.253122 0.373890 0.034 Uiso 1 1 calc R U . . .
C4 C 0.3353(3) 0.3848(2) 0.3116(2) 0.0270(6) Uani 1 1 d . . . . .
C5 C 0.3039(4) 0.3435(3) 0.1832(2) 0.0360(7) Uani 1 1 d . . . . .
H5A H 0.267933 0.405134 0.129619 0.054 Uiso 1 1 calc R U . . .
H5B H 0.220661 0.286261 0.178157 0.054 Uiso 1 1 calc R U . . .
H5C H 0.402757 0.312190 0.158344 0.054 Uiso 1 1 calc R U . . .
C6 C 0.3872(3) 0.4591(3) 0.6981(2) 0.0317(7) Uani 1 1 d . . . . .
H6 H 0.434453 0.395156 0.746890 0.038 Uiso 1 1 calc R U . . .
C7 C 0.5052(4) 0.5544(4) 0.7133(3) 0.0538(11) Uani 1 1 d . . . . .
H7A H 0.608157 0.530691 0.688401 0.081 Uiso 1 1 calc R U . . .
H7B H 0.520516 0.577260 0.798300 0.081 Uiso 1 1 calc R U . . .
H7C H 0.463325 0.616780 0.662996 0.081 Uiso 1 1 calc R U . . .
C8 C 0.2307(3) 0.4913(2) 0.7457(2) 0.0266(6) Uani 1 1 d . . . . .
C9 C 0.2220(4) 0.4895(3) 0.8697(2) 0.0339(7) Uani 1 1 d . . . . .
H9 H 0.313200 0.468157 0.923103 0.041 Uiso 1 1 calc R U . . .
C10 C 0.0817(4) 0.5186(3) 0.9160(2) 0.0382(7) Uani 1 1 d . . . . .
H10 H 0.077131 0.517588 1.000835 0.046 Uiso 1 1 calc R U . . .
C11 C -0.0518(4) 0.5493(3) 0.8386(3) 0.0375(7) Uani 1 1 d . . . . .
H11 H -0.148502 0.568638 0.870145 0.045 Uiso 1 1 calc R U . . .
C12 C -0.0440(4) 0.5515(3) 0.7163(3) 0.0344(7) Uani 1 1 d . . . . .
H12 H -0.135719 0.572699 0.663251 0.041 Uiso 1 1 calc R U . . .
C13 C 0.0965(3) 0.5233(2) 0.6690(2) 0.0284(6) Uani 1 1 d . . . . .
H13 H 0.100866 0.525813 0.584115 0.034 Uiso 1 1 calc R U . . .
C14 C 0.4856(3) 0.5340(2) 0.2500(2) 0.0252(6) Uani 1 1 d . . . . .
C15 C 0.4070(3) 0.6299(2) 0.2007(2) 0.0285(6) Uani 1 1 d . . . . .
C16 C 0.4816(4) 0.6908(3) 0.1166(2) 0.0325(6) Uani 1 1 d . . . . .
H16 H 0.430058 0.754966 0.081305 0.039 Uiso 1 1 calc R U . . .
C17 C 0.6291(4) 0.6597(3) 0.0834(2) 0.0362(7) Uani 1 1 d . . . . .
H17 H 0.678218 0.702644 0.026329 0.043 Uiso 1 1 calc R U . . .
C18 C 0.7045(4) 0.5669(3) 0.1330(2) 0.0336(7) Uani 1 1 d . . . . .
H18 H 0.805992 0.546423 0.109946 0.040 Uiso 1 1 calc R U . . .
C19 C 0.6350(3) 0.5017(3) 0.2169(2) 0.0279(6) Uani 1 1 d . . . . .
C20 C 0.2492(4) 0.6656(3) 0.2430(3) 0.0327(7) Uani 1 1 d . . . . .
H20 H 0.183504 0.597479 0.250652 0.039 Uiso 1 1 calc R U . . .
C21 C 0.2791(4) 0.7194(3) 0.3694(3) 0.0418(8) Uani 1 1 d . . . . .
H21A H 0.343143 0.669217 0.424758 0.063 Uiso 1 1 calc R U . . .
H21B H 0.176091 0.733700 0.399910 0.063 Uiso 1 1 calc R U . . .
H21C H 0.336893 0.789281 0.363659 0.063 Uiso 1 1 calc R U . . .
C22 C 0.1508(4) 0.7442(3) 0.1565(3) 0.0448(8) Uani 1 1 d . . . . .
H22A H 0.203628 0.816633 0.158039 0.067 Uiso 1 1 calc R U . . .
H22B H 0.043312 0.752473 0.181504 0.067 Uiso 1 1 calc R U . . .
H22C H 0.142415 0.713997 0.074272 0.067 Uiso 1 1 calc R U . . .
C23 C 0.7233(4) 0.4015(3) 0.2747(2) 0.0325(7) Uani 1 1 d . . . . .
H23 H 0.641120 0.351736 0.304475 0.039 Uiso 1 1 calc R U . . .
C24 C 0.8369(5) 0.4373(3) 0.3844(3) 0.0519(9) Uani 1 1 d . . . . .
H24A H 0.917454 0.488063 0.358696 0.078 Uiso 1 1 calc R U . . .
H24B H 0.890358 0.371999 0.422604 0.078 Uiso 1 1 calc R U . . .
H24C H 0.775889 0.474731 0.442416 0.078 Uiso 1 1 calc R U . . .
C25 C 0.8121(6) 0.3341(4) 0.1871(3) 0.0587(11) Uani 1 1 d . . . . .
H25A H 0.737605 0.313928 0.116168 0.088 Uiso 1 1 calc R U . . .
H25B H 0.855704 0.266737 0.227467 0.088 Uiso 1 1 calc R U . . .
H25C H 0.899979 0.378402 0.161433 0.088 Uiso 1 1 calc R U . . .
H1 H 0.401(5) 0.466(4) 0.516(4) 0.054(12) Uiso 1 1 d . . . . .

loop_
_atom_site_aniso_label
_atom_site_aniso_U_11
_atom_site_aniso_U_22
_atom_site_aniso_U_33
_atom_site_aniso_U_23
_atom_site_aniso_U_13
_atom_site_aniso_U_12
N1 0.0347(13) 0.0322(14) 0.0212(10) 0.0002(9) 0.0098(9) -0.0012(11)
N2 0.0336(12) 0.0246(13) 0.0201(9) 0.0008(9) 0.0084(8) 0.0021(10)
C1 0.0394(16) 0.0341(18) 0.0340(14) 0.0046(12) 0.0118(12) -0.0024(13)
C2 0.0295(13) 0.0245(15) 0.0302(12) 0.0020(11) 0.0084(10) 0.0031(12)
C3 0.0357(14) 0.0228(15) 0.0287(13) -0.0001(11) 0.0086(11) -0.0007(12)
C4 0.0340(14) 0.0252(15) 0.0228(12) -0.0017(10) 0.0069(10) 0.0035(12)
C5 0.0493(17) 0.0347(17) 0.0245(13) -0.0037(12) 0.0062(11) -0.0039(14)
C6 0.0287(14) 0.0457(19) 0.0210(11) 0.0007(11) 0.0044(10) 0.0027(13)
C7 0.0410(17) 0.085(3) 0.0369(16) -0.0194(17) 0.0111(13) -0.024(2)
C8 0.0311(13) 0.0256(15) 0.0238(11) -0.0008(11) 0.0062(10) -0.0021(12)
C9 0.0367(15) 0.0415(18) 0.0237(11) 0.0008(12) 0.0044(10) 0.0010(14)
C10 0.0478(17) 0.0417(19) 0.0275(12) -0.0027(12) 0.0149(12) -0.0001(15)
C11 0.0374(16) 0.0316(17) 0.0465(16) -0.0020(13) 0.0174(13) 0.0037(13)
C12 0.0312(14) 0.0303(17) 0.0416(15) 0.0036(12) 0.0044(11) 0.0042(13)
C13 0.0332(14) 0.0263(15) 0.0257(12) 0.0021(10) 0.0039(10) 0.0020(12)
C14 0.0342(14) 0.0258(15) 0.0164(10) -0.0021(10) 0.0067(9) -0.0041(12)
C15 0.0354(15) 0.0293(16) 0.0213(11) -0.0044(11) 0.0057(10) 0.0012(12)
C16 0.0433(16) 0.0312(16) 0.0229(12) 0.0034(11) 0.0028(11) 0.0017(13)
C17 0.0483(17) 0.0398(19) 0.0223(12) 0.0064(11) 0.0123(12) -0.0009(14)
C18 0.0369(15) 0.0421(19) 0.0241(13) -0.0008(12) 0.0134(11) 0.0006(14)
C19 0.0345(14) 0.0311(16) 0.0187(10) -0.0026(10) 0.0054(10) 0.0025(13)
C20 0.0362(15) 0.0295(17) 0.0336(14) -0.0014(11) 0.0087(11) 0.0017(13)
C21 0.0466(18) 0.045(2) 0.0357(15) -0.0065(14) 0.0132(13) 0.0072(16)
C22 0.0452(18) 0.044(2) 0.0453(16) 0.0018(15) 0.0044(14) 0.0125(16)
C23 0.0395(16) 0.0326(17) 0.0267(13) 0.0011(11) 0.0096(11) 0.0057(13)
C24 0.070(2) 0.038(2) 0.0432(17) 0.0040(15) -0.0125(16) 0.0082(18)
C25 0.078(3) 0.057(3) 0.0435(18) 0.0012(17) 0.0168(17) 0.035(2)

loop_
_atom_type_symbol
_atom_type_description
_atom_type_scat_dispersion_real
_atom_type_scat_dispersion_imag
_atom_type_scat_source
C C 0.0181 0.0091 'International Tables Vol C Tables 4.2.6.8 and 6.1.1.4'
H H 0.0000 0.0000 'International Tables Vol C Tables 4.2.6.8 and 6.1.1.4'
N N 0.0311 0.0180 'International Tables Vol C Tables 4.2.6.8 and 6.1.1.4'

loop_
_geom_angle_atom_site_label_1
_geom_angle_atom_site_label_2
_geom_angle_atom_site_label_3
_geom_angle
_geom_angle_site_symmetry_1
_geom_angle_site_symmetry_3
_geom_angle_publ_flag
C2 N1 C6 126.1(2) . . ?
C2 N1 H1 111(3) . . ?
C6 N1 H1 123(3) . . ?
C4 N2 C14 119.8(2) . . ?
C2 C1 H1A 109.5 . . ?
C2 C1 H1B 109.5 . . ?
H1A C1 H1B 109.5 . . ?
C2 C1 H1C 109.5 . . ?
H1A C1 H1C 109.5 . . ?
H1B C1 H1C 109.5 . . ?
N1 C2 C3 121.4(2) . . ?
N1 C2 C1 118.7(2) . . ?
C3 C2 C1 119.9(3) . . ?
C2 C3 C4 125.8(3) . . ?
C2 C3 H3 117.1 . . ?
C4 C3 H3 117.1 . . ?
N2 C4 C3 121.6(2) . . ?
N2 C4 C5 122.7(2) . . ?
C3 C4 C5 115.7(3) . . ?
C4 C5 H5A 109.5 . . ?
C4 C5 H5B 109.5 . . ?
H5A C5 H5B 109.5 . . ?
C4 C5 H5C 109.5 . . ?
H5A C5 H5C 109.5 . . ?
H5B C5 H5C 109.5 . . ?
N1 C6 C7 107.9(2) . . ?
N1 C6 C8 113.8(2) . . ?
C7 C6 C8 110.3(3) . . ?
N1 C6 H6 108.2 . . ?
C7 C6 H6 108.2 . . ?
C8 C6 H6 108.2 . . ?
C6 C7 H7A 109.5 . . ?
C6 C7 H7B 109.5 . . ?
H7A C7 H7B 109.5 . . ?
C6 C7 H7C 109.5 . . ?
H7A C7 H7C 109.5 . . ?
H7B C7 H7C 109.5 . . ?
C13 C8 C9 118.9(2) . . ?
C13 C8 C6 121.9(2) . . ?
C9 C8 C6 119.1(2) . . ?
C10 C9 C8 120.6(3) . . ?
C10 C9 H9 119.7 . . ?
C8 C9 H9 119.7 . . ?
C11 C10 C9 120.0(2) . . ?
C11 C10 H10 120.0 . . ?
C9 C10 H10 120.0 . . ?
C12 C11 C10 119.7(3) . . ?
C12 C11 H11 120.1 . . ?
C10 C11 H11 120.1 . . ?
C11 C12 C13 120.7(3) . . ?
C11 C12 H12 119.6 . . ?
C13 C12 H12 119.6 . . ?
C8 C13 C12 120.0(2) . . ?
C8 C13 H13 120.0 . . ?
C12 C13 H13 120.0 . . ?
C19 C14 C15 121.2(2) . . ?
C19 C14 N2 119.7(2) . . ?
C15 C14 N2 119.0(2) . . ?
C16 C15 C14 117.9(2) . . ?
C16 C15 C20 122.2(3) . . ?
C14 C15 C20 119.9(2) . . ?
C17 C16 C15 121.3(3) . . ?
C17 C16 H16 119.3 . . ?
C15 C16 H16 119.3 . . ?
C18 C17 C16 120.0(3) . . ?
C18 C17 H17 120.0 . . ?
C16 C17 H17 120.0 . . ?
C17 C18 C19 121.3(3) . . ?
C17 C18 H18 119.3 . . ?
C19 C18 H18 119.3 . . ?
C18 C19 C14 118.2(3) . . ?
C18 C19 C23 120.6(2) . . ?
C14 C19 C23 121.1(2) . . ?
C15 C20 C22 114.2(2) . . ?
C15 C20 C21 110.3(2) . . ?
C22 C20 C21 109.4(3) . . ?
C15 C20 H20 107.6 . . ?
C22 C20 H20 107.6 . . ?
C21 C20 H20 107.6 . . ?
C20 C21 H21A 109.5 . . ?
C20 C21 H21B 109.5 . . ?
H21A C21 H21B 109.5 . . ?
C20 C21 H21C 109.5 . . ?
H21A C21 H21C 109.5 . . ?
H21B C21 H21C 109.5 . . ?
C20 C22 H22A 109.5 . . ?
C20 C22 H22B 109.5 . . ?
H22A C22 H22B 109.5 . . ?
C20 C22 H22C 109.5 . . ?
H22A C22 H22C 109.5 . . ?
H22B C22 H22C 109.5 . . ?
C19 C23 C24 110.0(3) . . ?
C19 C23 C25 113.8(2) . . ?
C24 C23 C25 110.9(3) . . ?
C19 C23 H23 107.3 . . ?
C24 C23 H23 107.3 . . ?
C25 C23 H23 107.3 . . ?
C23 C24 H24A 109.5 . . ?
C23 C24 H24B 109.5 . . ?
H24A C24 H24B 109.5 . . ?
C23 C24 H24C 109.5 . . ?
H24A C24 H24C 109.5 . . ?
H24B C24 H24C 109.5 . . ?
C23 C25 H25A 109.5 . . ?
C23 C25 H25B 109.5 . . ?
H25A C25 H25B 109.5 . . ?
C23 C25 H25C 109.5 . . ?
H25A C25 H25C 109.5 . . ?
H25B C25 H25C 109.5 . . ?

loop_
_geom_bond_atom_site_label_1
_geom_bond_atom_site_label_2
_geom_bond_distance
_geom_bond_site_symmetry_2
_geom_bond_publ_flag
N1 C2 1.351(4) . ?
N1 C6 1.458(3) . ?
N1 H1 0.84(5) . ?
N2 C4 1.292(4) . ?
N2 C14 1.420(3) . ?
C1 C2 1.501(4) . ?
C1 H1A 0.9800 . ?
C1 H1B 0.9800 . ?
C1 H1C 0.9800 . ?
C2 C3 1.368(4) . ?
C3 C4 1.440(4) . ?
C3 H3 0.9500 . ?
C4 C5 1.508(4) . ?
C5 H5A 0.9800 . ?
C5 H5B 0.9800 . ?
C5 H5C 0.9800 . ?
C6 C7 1.515(5) . ?
C6 C8 1.523(4) . ?
C6 H6 1.0000 . ?
C7 H7A 0.9800 . ?
C7 H7B 0.9800 . ?
C7 H7C 0.9800 . ?
C8 C13 1.388(4) . ?
C8 C9 1.390(3) . ?
C9 C10 1.384(4) . ?
C9 H9 0.9500 . ?
C10 C11 1.383(5) . ?
C10 H10 0.9500 . ?
C11 C12 1.372(4) . ?
C11 H11 0.9500 . ?
C12 C13 1.388(4) . ?
C12 H12 0.9500 . ?
C13 H13 0.9500 . ?
C14 C19 1.402(4) . ?
C14 C15 1.413(4) . ?
C15 C16 1.395(4) . ?
C15 C20 1.518(4) . ?
C16 C17 1.385(4) . ?
C16 H16 0.9500 . ?
C17 C18 1.373(5) . ?
C17 H17 0.9500 . ?
C18 C19 1.399(4) . ?
C18 H18 0.9500 . ?
C19 C23 1.523(4) . ?
C20 C22 1.526(5) . ?
C20 C21 1.544(4) . ?
C20 H20 1.0000 . ?
C21 H21A 0.9800 . ?
C21 H21B 0.9800 . ?
C21 H21C 0.9800 . ?
C22 H22A 0.9800 . ?
C22 H22B 0.9800 . ?
C22 H22C 0.9800 . ?
C23 C24 1.523(5) . ?
C23 C25 1.529(4) . ?
C23 H23 1.0000 . ?
C24 H24A 0.9800 . ?
C24 H24B 0.9800 . ?
C24 H24C 0.9800 . ?
C25 H25A 0.9800 . ?
C25 H25B 0.9800 . ?
C25 H25C 0.9800 . ?
